data_7709504
loop_
_publ_author_name
'Saab, Marina'
'Nelson, David J.'
'Leech, Matthew C.'
'Lam, Kevin'
'Nolan, Steven P.'
'Nahra, Fady'
'Van Hecke, Kristof'

_publ_section_title
;
 Reactions of N-heterocyclic carbene-based chalcogenoureas with halogens:
 a diverse range of outcomes
;
_journal_name_full 'Dalton Transactions'
_journal_paper_doi 10.1039/D2DT00010E
_journal_year 2022
_chemical_formula_moiety '2(C21 H26 Br2 N2 S), C H2 Cl2'
_chemical_formula_sum 'C43 H54 Br4 Cl2 N4 S2'
_chemical_formula_weight 1081.52
_space_group_crystal_system monoclinic
_space_group_IT_number 13
_space_group_name_Hall '-P 2yc'
_space_group_name_H-M_alt 'P 1 2/c 1'
_atom_sites_solution_hydrogens geom
_atom_sites_solution_primary dual
_audit_creation_date 2021-04-19
_audit_creation_method
;
Olex2 1.2
(compiled 2018.05.29 svn.r3508 for OlexSys, GUI svn.r5506)
;
_audit_update_record
;
2021-11-12 deposited with the CCDC.	2022-02-07 downloaded from the CCDC.
;
_cell_angle_alpha 90
_cell_angle_beta 100.044(2)
_cell_angle_gamma 90
_cell_formula_units_Z 2
_cell_length_a 20.8862(5)
_cell_length_b 8.13980(10)
_cell_length_c 13.9252(2)
_cell_measurement_reflns_used 8394
_cell_measurement_temperature 100.0(1)
_cell_measurement_theta_max 73.6320
_cell_measurement_theta_min 4.2770
_cell_volume 2331.13(7)
_computing_cell_refinement 'CrysAlisPro 1.171.40.67a (Rigaku OD, 2019)'
_computing_data_collection 'CrysAlisPro 1.171.40.67a (Rigaku OD, 2019)'
_computing_data_reduction 'CrysAlisPro 1.171.40.67a (Rigaku OD, 2019)'
_computing_molecular_graphics 'Olex2 (Dolomanov et al., 2009)'
_computing_publication_material 'Olex2 (Dolomanov et al., 2009)'
_computing_structure_refinement 'ShelXL (Sheldrick, 2015)'
_computing_structure_solution 'ShelXT (Sheldrick, 2015)'
_diffrn_ambient_environment N~2~
_diffrn_ambient_temperature 100.0(1)
_diffrn_detector 'CCD plate'
_diffrn_detector_area_resol_mean 10.4839
_diffrn_detector_type Atlas
_diffrn_measured_fraction_theta_full 0.998
_diffrn_measured_fraction_theta_max 0.986
_diffrn_measurement_details
;
List of Runs (angles in degrees, time in seconds):

  # Type    Start    End  Width  t~exp~   \w     \q     \k     \f   Frames
#--------------------------------------------------------------------------
  1  \w   -130.00  46.00   1.00    1.00    --  -41.68   0.00 120.00  176
  2  \w     27.00  98.00   1.00    1.00    --   41.68-125.00-120.00   71
  3  \w    -21.00  74.00   1.00    1.00    --   41.68 -77.00  30.00   95
  4  \w    103.00 178.00   1.00    3.80    --  106.01  77.00 120.00   75
  5  \w    103.00 178.00   1.00    3.80    --  106.01  77.00-150.00   75
  6  \w     97.00 178.00   1.00    3.80    --  106.01 125.00  30.00   81
  7  \w     30.00 139.00   1.00    3.80    --  106.01 -77.00 120.00  109
  8  \w     30.00 134.00   1.00    3.80    --  106.01 -30.00 120.00  104
  9  \w    103.00 178.00   1.00    3.80    --  106.01  77.00 -90.00   75
 10  \w   -115.00 -14.00   1.00    1.00    --  -41.68 -57.00   0.00  101
 11  \w   -115.00 -14.00   1.00    1.00    --  -41.68 -57.00  90.00  101
 12  \w     77.00 178.00   1.00    3.80    --  106.01  61.00-180.00  101
 13  \w     78.00 178.00   1.00    3.80    --  106.01  30.00   0.00  100
 14  \w     23.00 107.00   1.00    3.80    --  106.01 -94.00  30.00   84
 15  \w     77.00 178.00   1.00    3.80    --  106.01  61.00  90.00  101
 16  \w     14.00 115.00   1.00    1.00    --   41.68  57.00-150.00  101
 17  \w     14.00 115.00   1.00    1.00    --   41.68  57.00 -60.00  101
 18  \w     77.00 102.00   1.00    3.80    --  106.01  61.00 -90.00   25
;
_diffrn_measurement_device 'four-circle diffractometer'
_diffrn_measurement_device_type 'SuperNova, Dual, Cu at home/near, Atlas'
_diffrn_measurement_method '\w scans'
_diffrn_orient_matrix_type 'CrysAlisPro convention (1999,Acta A55,543-557)'
_diffrn_orient_matrix_UB_11 -0.0167485000
_diffrn_orient_matrix_UB_12 -0.1819049000
_diffrn_orient_matrix_UB_13 -0.0221401000
_diffrn_orient_matrix_UB_21 0.0316363000
_diffrn_orient_matrix_UB_22 0.0099594000
_diffrn_orient_matrix_UB_23 -0.0918161000
_diffrn_orient_matrix_UB_31 0.0658533000
_diffrn_orient_matrix_UB_32 -0.0510865000
_diffrn_orient_matrix_UB_33 0.0607955000
_diffrn_radiation_monochromator mirror
_diffrn_radiation_probe x-ray
_diffrn_radiation_type CuK\a
_diffrn_radiation_wavelength 1.54184
_diffrn_reflns_av_R_equivalents 0.0541
_diffrn_reflns_av_unetI/netI 0.0374
_diffrn_reflns_Laue_measured_fraction_full 0.998
_diffrn_reflns_Laue_measured_fraction_max 0.986
_diffrn_reflns_limit_h_max 25
_diffrn_reflns_limit_h_min -24
_diffrn_reflns_limit_k_max 10
_diffrn_reflns_limit_k_min -10
_diffrn_reflns_limit_l_max 17
_diffrn_reflns_limit_l_min -17
_diffrn_reflns_number 22608
_diffrn_reflns_point_group_measured_fraction_full 0.998
_diffrn_reflns_point_group_measured_fraction_max 0.986
_diffrn_reflns_theta_full 67.684
_diffrn_reflns_theta_max 73.916
_diffrn_reflns_theta_min 4.299
_diffrn_source 'micro-focus sealed X-ray tube'
_diffrn_source_type 'SuperNova (Cu) X-ray Source'
_exptl_absorpt_coefficient_mu 6.367
_exptl_absorpt_correction_T_max 1.000
_exptl_absorpt_correction_T_min 0.625
_exptl_absorpt_correction_type gaussian
_exptl_absorpt_process_details
;
CrysAlisPro 1.171.40.67a (Rigaku Oxford Diffraction, 2019)
Numerical absorption correction based on gaussian integration over
			a multifaceted crystal model
Empirical absorption correction using spherical harmonics,
 implemented in SCALE3 ABSPACK scaling algorithm.
;
_exptl_crystal_colour 'light orange'
_exptl_crystal_colour_modifier light
_exptl_crystal_colour_primary orange
_exptl_crystal_density_diffrn 1.541
_exptl_crystal_description irregular
_exptl_crystal_F_000 1092
_exptl_crystal_size_max 0.251
_exptl_crystal_size_mid 0.139
_exptl_crystal_size_min 0.071
_refine_diff_density_max 1.148
_refine_diff_density_min -0.710
_refine_diff_density_rms 0.088
_refine_ls_extinction_method none
_refine_ls_goodness_of_fit_ref 1.025
_refine_ls_hydrogen_treatment constr
_refine_ls_matrix_type full
_refine_ls_number_parameters 255
_refine_ls_number_reflns 4645
_refine_ls_number_restraints 0
_refine_ls_restrained_S_all 1.025
_refine_ls_R_factor_all 0.0451
_refine_ls_R_factor_gt 0.0364
_refine_ls_shift/su_max 0.001
_refine_ls_shift/su_mean 0.000
_refine_ls_structure_factor_coef Fsqd
_refine_ls_weighting_details 'w=1/[\s^2^(Fo^2^)+(0.0532P)^2^+1.5465P] where P=(Fo^2^+2Fc^2^)/3'
_refine_ls_weighting_scheme calc
_refine_ls_wR_factor_gt 0.0931
_refine_ls_wR_factor_ref 0.1002
_reflns_Friedel_coverage 0.000
_reflns_number_gt 3925
_reflns_number_total 4645
_reflns_threshold_expression 'I > 2\s(I)'
_cod_data_source_file d2dt00010e2.cif
_cod_data_source_block ms348
_cod_database_code 7709504
_shelx_shelxl_version_number 2018/3
_chemical_oxdiff_formula 'C21 H24 Br2 N2 S'
_shelx_space_group_comment
;
The symmetry employed for this shelxl refinement is uniquely defined
by the following loop, which should always be used as a source of
symmetry information in preference to the above space-group names.
They are only intended as comments.
;
_reflns_odcompleteness_completeness 99.96
_reflns_odcompleteness_iscentric 1
_reflns_odcompleteness_theta 66.97
_olex2_refinement_description
;
1. Fixed Uiso
 At 1.2 times of:
  All C(H) groups, All C(H,H) groups
 At 1.5 times of:
  All C(H,H,H) groups
2. Others
 Fixed Sof: H22A(0.5) H22B(0.5)
3.a Secondary CH2 refined with riding coordinates:
 C2(H2A,H2B), C3(H3A,H3B), C22(H22A,H22B)
3.b Aromatic/amide H refined with riding coordinates:
 C6(H6), C8(H8), C15(H15), C17(H17)
3.c Idealised Me refined as rotating group:
 C10(H10A,H10B,H10C), C11(H11A,H11B,H11C), C12(H12A,H12B,H12C), C19(H19A,H19B,
 H19C), C20(H20A,H20B,H20C), C21(H21A,H21B,H21C)
;
_olex2_date_sample_data_collection 2020-09-15
_olex2_exptl_crystal_mounting_method 'mounted on a LithoLoop'
_olex2_submission_special_instructions 'No special instructions were received'
_oxdiff_exptl_absorpt_empirical_details
;
Empirical correction (ABSPACK) includes:
- Absorption correction using spherical harmonics
- Frame scaling
;
_oxdiff_exptl_absorpt_empirical_full_max 1.975
_oxdiff_exptl_absorpt_empirical_full_min 0.698

loop_
_space_group_symop_operation_xyz
'x, y, z'
'-x, y, -z+1/2'
'-x, -y, -z'
'x, -y, z-1/2'

loop_
_atom_site_label
_atom_site_type_symbol
_atom_site_fract_x
_atom_site_fract_y
_atom_site_fract_z
_atom_site_U_iso_or_equiv
_atom_site_adp_type
_atom_site_occupancy
_atom_site_site_symmetry_order
_atom_site_calc_flag
_atom_site_refinement_flags_posn
_atom_site_refinement_flags_adp
_atom_site_refinement_flags_occupancy
_atom_site_disorder_assembly
_atom_site_disorder_group
Br1 Br 0.26225(2) 0.21106(4) 0.64025(2) 0.02686(10) Uani 1 1 d . . . . .
Br2 Br 0.18123(2) 0.05345(4) 0.72742(2) 0.03321(11) Uani 1 1 d . . . . .
S1 S 0.33605(4) 0.36322(10) 0.55752(5) 0.02911(18) Uani 1 1 d . . . . .
N1 N 0.23068(13) 0.4092(3) 0.41019(18) 0.0266(5) Uani 1 1 d . . . . .
N2 N 0.32447(13) 0.3597(3) 0.36381(18) 0.0268(5) Uani 1 1 d . . . . .
C1 C 0.29366(16) 0.3773(4) 0.4393(2) 0.0253(6) Uani 1 1 d . . . . .
C2 C 0.27840(17) 0.3681(4) 0.2704(2) 0.0305(7) Uani 1 1 d . . . . .
H2A H 0.274132 0.260052 0.237273 0.037 Uiso 1 1 calc R . . . .
H2B H 0.292353 0.450878 0.226225 0.037 Uiso 1 1 calc R . . . .
C3 C 0.21453(17) 0.4188(4) 0.3021(2) 0.0314(7) Uani 1 1 d . . . . .
H3A H 0.201810 0.531682 0.280161 0.038 Uiso 1 1 calc R . . . .
H3B H 0.178897 0.342164 0.275995 0.038 Uiso 1 1 calc R . . . .
C4 C 0.18508(15) 0.4662(4) 0.4695(2) 0.0259(6) Uani 1 1 d . . . . .
C5 C 0.13573(16) 0.3616(4) 0.4858(2) 0.0274(6) Uani 1 1 d . . . . .
C6 C 0.09225(16) 0.4186(4) 0.5442(2) 0.0300(7) Uani 1 1 d . . . . .
H6 H 0.058251 0.348636 0.556722 0.036 Uiso 1 1 calc R . . . .
C7 C 0.09775(17) 0.5750(5) 0.5840(2) 0.0330(7) Uani 1 1 d . . . . .
C8 C 0.14686(17) 0.6780(4) 0.5636(2) 0.0312(7) Uani 1 1 d . . . . .
H8 H 0.150212 0.786200 0.589616 0.037 Uiso 1 1 calc R . . . .
C9 C 0.19119(16) 0.6261(4) 0.5059(2) 0.0266(6) Uani 1 1 d . . . . .
C10 C 0.2426(2) 0.7431(4) 0.4831(3) 0.0367(8) Uani 1 1 d . . . . .
H10A H 0.285524 0.691569 0.500017 0.055 Uiso 1 1 calc GR . . . .
H10B H 0.241697 0.844159 0.521141 0.055 Uiso 1 1 calc GR . . . .
H10C H 0.234071 0.769613 0.413402 0.055 Uiso 1 1 calc GR . . . .
C11 C 0.05138(19) 0.6338(6) 0.6488(3) 0.0479(10) Uani 1 1 d . . . . .
H11A H 0.061624 0.579145 0.712309 0.072 Uiso 1 1 calc GR . . . .
H11B H 0.006658 0.607410 0.618279 0.072 Uiso 1 1 calc GR . . . .
H11C H 0.055793 0.752917 0.657723 0.072 Uiso 1 1 calc GR . . . .
C12 C 0.12798(18) 0.1906(4) 0.4439(2) 0.0330(7) Uani 1 1 d . . . . .
H12A H 0.101116 0.194568 0.378774 0.050 Uiso 1 1 calc GR . . . .
H12B H 0.106946 0.120415 0.486386 0.050 Uiso 1 1 calc GR . . . .
H12C H 0.170852 0.145590 0.439207 0.050 Uiso 1 1 calc GR . . . .
C13 C 0.39017(16) 0.3004(4) 0.3707(2) 0.0269(6) Uani 1 1 d . . . . .
C14 C 0.40133(17) 0.1315(4) 0.3789(2) 0.0296(7) Uani 1 1 d . . . . .
C15 C 0.46476(18) 0.0770(4) 0.3838(2) 0.0347(7) Uani 1 1 d . . . . .
H15 H 0.473472 -0.037397 0.390606 0.042 Uiso 1 1 calc R . . . .
C16 C 0.51546(18) 0.1829(5) 0.3791(2) 0.0388(8) Uani 1 1 d . . . . .
C17 C 0.50275(18) 0.3498(5) 0.3718(3) 0.0393(8) Uani 1 1 d . . . . .
H17 H 0.537612 0.424034 0.369964 0.047 Uiso 1 1 calc R . . . .
C18 C 0.43998(19) 0.4115(4) 0.3670(2) 0.0337(7) Uani 1 1 d . . . . .
C19 C 0.4269(2) 0.5935(5) 0.3585(3) 0.0486(10) Uani 1 1 d . . . . .
H19A H 0.398924 0.617016 0.295907 0.073 Uiso 1 1 calc GR . . . .
H19B H 0.468124 0.652663 0.362262 0.073 Uiso 1 1 calc GR . . . .
H19C H 0.405147 0.629112 0.411872 0.073 Uiso 1 1 calc GR . . . .
C20 C 0.5838(2) 0.1195(7) 0.3798(3) 0.0574(13) Uani 1 1 d . . . . .
H20A H 0.589720 0.015475 0.415717 0.086 Uiso 1 1 calc GR . . . .
H20B H 0.615343 0.200187 0.411577 0.086 Uiso 1 1 calc GR . . . .
H20C H 0.590378 0.101787 0.312637 0.086 Uiso 1 1 calc GR . . . .
C21 C 0.3464(2) 0.0138(4) 0.3821(3) 0.0416(9) Uani 1 1 d . . . . .
H21A H 0.323230 0.045556 0.434672 0.062 Uiso 1 1 calc GR . . . .
H21B H 0.363704 -0.097596 0.393956 0.062 Uiso 1 1 calc GR . . . .
H21C H 0.316285 0.016770 0.319634 0.062 Uiso 1 1 calc GR . . . .
Cl1 Cl -0.04414(6) 0.22667(17) 0.65516(9) 0.0629(3) Uani 1 1 d . . . . .
C22 C 0.000000 0.1100(8) 0.750000 0.0587(16) Uani 1 2 d S T P . .
H22A H 0.030590 0.038149 0.722644 0.070 Uiso 0.5 1 calc R . . . .
H22B H -0.030592 0.038155 0.777357 0.070 Uiso 0.5 1 calc R . . . .

loop_
_atom_site_aniso_label
_atom_site_aniso_U_11
_atom_site_aniso_U_22
_atom_site_aniso_U_33
_atom_site_aniso_U_23
_atom_site_aniso_U_13
_atom_site_aniso_U_12
Br1 0.03330(19) 0.02647(17) 0.02039(16) -0.00071(11) 0.00349(13) 0.00127(12)
Br2 0.0379(2) 0.03336(19) 0.02890(18) 0.00270(13) 0.00732(15) -0.00280(14)
S1 0.0296(4) 0.0371(4) 0.0201(3) 0.0011(3) 0.0030(3) -0.0021(3)
N1 0.0297(14) 0.0338(13) 0.0170(12) 0.0016(10) 0.0057(10) 0.0016(11)
N2 0.0294(14) 0.0300(13) 0.0217(12) 0.0007(10) 0.0066(11) 0.0026(11)
C1 0.0300(16) 0.0236(14) 0.0227(14) 0.0020(11) 0.0056(12) -0.0015(12)
C2 0.0369(18) 0.0364(17) 0.0188(14) 0.0057(12) 0.0064(13) 0.0064(14)
C3 0.0366(19) 0.0398(17) 0.0179(14) 0.0037(13) 0.0050(13) 0.0047(14)
C4 0.0270(16) 0.0321(16) 0.0182(13) -0.0004(12) 0.0030(12) 0.0025(13)
C5 0.0279(16) 0.0331(16) 0.0201(14) 0.0025(12) 0.0011(12) 0.0001(13)
C6 0.0245(16) 0.0410(18) 0.0242(15) -0.0010(13) 0.0034(13) -0.0038(14)
C7 0.0289(17) 0.047(2) 0.0217(15) -0.0055(14) 0.0016(13) 0.0071(15)
C8 0.0347(18) 0.0333(16) 0.0236(15) -0.0052(13) -0.0008(13) 0.0036(14)
C9 0.0300(16) 0.0284(15) 0.0194(14) 0.0019(12) -0.0008(12) -0.0006(13)
C10 0.046(2) 0.0319(17) 0.0318(17) 0.0032(14) 0.0054(16) -0.0066(16)
C11 0.033(2) 0.070(3) 0.041(2) -0.023(2) 0.0071(17) 0.0049(19)
C12 0.0370(19) 0.0321(16) 0.0300(16) -0.0029(13) 0.0062(14) -0.0028(14)
C13 0.0310(17) 0.0309(15) 0.0200(13) 0.0000(12) 0.0075(12) -0.0014(13)
C14 0.0341(18) 0.0291(16) 0.0243(15) -0.0005(12) 0.0015(13) 0.0007(13)
C15 0.039(2) 0.0371(18) 0.0259(15) -0.0005(13) 0.0008(14) 0.0087(15)
C16 0.0332(18) 0.063(2) 0.0199(14) 0.0017(15) 0.0025(13) 0.0088(17)
C17 0.0316(19) 0.058(2) 0.0304(17) 0.0030(16) 0.0107(15) -0.0117(17)
C18 0.0393(19) 0.0362(17) 0.0271(16) -0.0003(13) 0.0095(14) -0.0058(15)
C19 0.057(3) 0.0325(19) 0.058(3) 0.0022(18) 0.016(2) -0.0146(18)
C20 0.037(2) 0.102(4) 0.033(2) 0.003(2) 0.0066(17) 0.017(2)
C21 0.047(2) 0.0281(17) 0.046(2) 0.0050(15) -0.0029(17) -0.0081(16)
Cl1 0.0482(6) 0.0820(8) 0.0572(6) 0.0210(6) 0.0052(5) -0.0128(6)
C22 0.059(4) 0.052(4) 0.058(4) 0.000 -0.009(3) 0.000

loop_
_atom_type_symbol
_atom_type_description
_atom_type_scat_dispersion_real
_atom_type_scat_dispersion_imag
_atom_type_scat_source
C C 0.0181 0.0091 'International Tables Vol C Tables 4.2.6.8 and 6.1.1.4'
H H 0.0000 0.0000 'International Tables Vol C Tables 4.2.6.8 and 6.1.1.4'
Br Br -0.6763 1.2805 'International Tables Vol C Tables 4.2.6.8 and 6.1.1.4'
Cl Cl 0.3639 0.7018 'International Tables Vol C Tables 4.2.6.8 and 6.1.1.4'
N N 0.0311 0.0180 'International Tables Vol C Tables 4.2.6.8 and 6.1.1.4'
S S 0.3331 0.5567 'International Tables Vol C Tables 4.2.6.8 and 6.1.1.4'

loop_
_exptl_crystal_face_index_h
_exptl_crystal_face_index_k
_exptl_crystal_face_index_l
_exptl_crystal_face_perp_dist
13 -2 -1 0.0110
-3 0 -8 0.1137
-13 2 0 0.0560
-7 1 8 0.1147
11 -1 3 0.0248
-7 -4 0 0.0270
-5 4 -3 0.1093
6 5 0 0.0962
-12 -2 0 0.0325

loop_
_geom_angle_atom_site_label_1
_geom_angle_atom_site_label_2
_geom_angle_atom_site_label_3
_geom_angle
_geom_angle_site_symmetry_1
_geom_angle_site_symmetry_3
_geom_angle_publ_flag
S1 Br1 Br2 178.65(3) . . ?
C1 S1 Br1 102.93(11) . . ?
C1 N1 C3 110.9(2) . . ?
C1 N1 C4 127.1(3) . . ?
C4 N1 C3 120.5(3) . . ?
C1 N2 C2 111.1(3) . . ?
C1 N2 C13 124.6(3) . . ?
C13 N2 C2 122.7(2) . . ?
N1 C1 S1 128.1(2) . . ?
N1 C1 N2 111.5(3) . . ?
N2 C1 S1 120.4(2) . . ?
N2 C2 C3 103.0(2) . . ?
N1 C3 C2 102.8(3) . . ?
C5 C4 N1 118.8(3) . . ?
C5 C4 C9 122.5(3) . . ?
C9 C4 N1 118.7(3) . . ?
C4 C5 C6 117.9(3) . . ?
C4 C5 C12 122.4(3) . . ?
C6 C5 C12 119.6(3) . . ?
C7 C6 C5 121.3(3) . . ?
C6 C7 C8 119.0(3) . . ?
C6 C7 C11 120.8(3) . . ?
C8 C7 C11 120.1(3) . . ?
C7 C8 C9 121.5(3) . . ?
C4 C9 C10 122.4(3) . . ?
C8 C9 C4 117.7(3) . . ?
C8 C9 C10 119.9(3) . . ?
C14 C13 N2 118.6(3) . . ?
C18 C13 N2 119.4(3) . . ?
C18 C13 C14 122.0(3) . . ?
C13 C14 C21 120.9(3) . . ?
C15 C14 C13 117.6(3) . . ?
C15 C14 C21 121.5(3) . . ?
C16 C15 C14 122.2(3) . . ?
C15 C16 C17 118.6(3) . . ?
C15 C16 C20 121.2(4) . . ?
C17 C16 C20 120.2(4) . . ?
C16 C17 C18 121.6(4) . . ?
C13 C18 C17 118.0(3) . . ?
C13 C18 C19 121.1(3) . . ?
C17 C18 C19 120.9(4) . . ?
Cl1 C22 Cl1 114.4(4) . 2_556 ?

loop_
_geom_bond_atom_site_label_1
_geom_bond_atom_site_label_2
_geom_bond_distance
_geom_bond_site_symmetry_2
_geom_bond_publ_flag
Br1 Br2 2.5882(5) . ?
Br1 S1 2.4201(8) . ?
S1 C1 1.731(3) . ?
N1 C1 1.333(4) . ?
N1 C3 1.487(4) . ?
N1 C4 1.442(4) . ?
N2 C1 1.333(4) . ?
N2 C2 1.478(4) . ?
N2 C13 1.442(4) . ?
C2 C3 1.532(5) . ?
C4 C5 1.386(5) . ?
C4 C9 1.395(4) . ?
C5 C6 1.399(4) . ?
C5 C12 1.508(5) . ?
C6 C7 1.385(5) . ?
C7 C8 1.392(5) . ?
C7 C11 1.512(5) . ?
C8 C9 1.393(5) . ?
C9 C10 1.511(5) . ?
C13 C14 1.396(5) . ?
C13 C18 1.386(5) . ?
C14 C15 1.387(5) . ?
C14 C21 1.502(5) . ?
C15 C16 1.376(6) . ?
C16 C17 1.384(6) . ?
C16 C20 1.515(5) . ?
C17 C18 1.394(5) . ?
C18 C19 1.508(5) . ?
Cl1 C22 1.753(4) . ?

loop_
_exptl_oxdiff_crystal_face_indexfrac_h
_exptl_oxdiff_crystal_face_indexfrac_k
_exptl_oxdiff_crystal_face_indexfrac_l
_exptl_oxdiff_crystal_face_x
_exptl_oxdiff_crystal_face_y
_exptl_oxdiff_crystal_face_z
12.7744 -1.6815 -0.6057 0.1053 0.4430 0.8903
-3.3386 0.4441 -8.2072 0.1568 0.6524 -0.7415
-12.5708 1.6552 -0.3406 -0.0830 -0.3499 -0.9331
-6.8531 0.8976 8.3275 -0.2329 -0.9725 0.0091
11.2483 -0.8012 3.4663 -0.1194 0.0296 0.9924
-6.9182 -4.4869 -0.4130 0.9412 -0.2256 -0.2515
-5.3594 4.3457 -3.0200 -0.6339 0.1510 -0.7585
6.0389 4.7084 0.0872 -0.9596 0.2299 0.1624
-12.4627 -1.9245 0.1450 0.5556 -0.4268 -0.7136
